data_4133530
loop_
_publ_author_name
'Seidl, Frederick J.'
'Min, Chang'
'Lopez, Jovan A.'
'Burns, Noah Z.'

_publ_section_title
;
 Catalytic Regio- and Enantioselective Haloazidation of Allylic Alcohols.
;
_journal_issue 46
_journal_name_full 'Journal of the American Chemical Society'
_journal_page_first 15646
_journal_page_last 15650
_journal_paper_doi 10.1021/jacs.8b10799
_journal_volume 140
_journal_year 2018
_chemical_absolute_configuration rmad
_chemical_formula_moiety 'C23 H24 Cl Fe N3 O'
_chemical_formula_sum 'C23 H24 Cl Fe N3 O'
_chemical_formula_weight 449.75
_space_group_crystal_system monoclinic
_space_group_IT_number 4
_space_group_name_Hall 'P 2yb'
_space_group_name_H-M_alt 'P 1 21 1'
_atom_sites_solution_hydrogens geom
_atom_sites_solution_primary dual
_atom_sites_solution_secondary difmap
_audit_creation_method SHELXL-2018/1
_cell_angle_alpha 90
_cell_angle_beta 95.891(2)
_cell_angle_gamma 90
_cell_formula_units_Z 2
_cell_length_a 7.2168(2)
_cell_length_b 10.3152(3)
_cell_length_c 14.2483(4)
_cell_measurement_reflns_used 1910
_cell_measurement_temperature 120(2)
_cell_measurement_theta_max 71.07
_cell_measurement_theta_min 3.12
_cell_volume 1055.08(5)
_computing_cell_refinement 'Bruker SAINT (Bruker, 2015)'
_computing_data_collection 'Bruker APEX-3 (Bruker, 2015)'
_computing_data_reduction 'Bruker SAINT (Bruker, 2015)'
_computing_molecular_graphics 'Bruker XP (Bruker, 2015)'
_computing_publication_material 'CIFTAB (Sheldrick, 2008)'
_computing_structure_refinement 'SHELXL-2018/1 (Sheldrick, 2015)'
_computing_structure_solution 'SHELXT-2014/2 (Sheldrick, 2015)'
_diffrn_ambient_temperature 120(2)
_diffrn_detector_area_resol_mean 8.33
_diffrn_measured_fraction_theta_full 0.993
_diffrn_measured_fraction_theta_max 0.986
_diffrn_measurement_device_type 'Bruker APEX-II'
_diffrn_measurement_method 'combination of \w and \f-scans '
_diffrn_radiation_type CuK\a
_diffrn_radiation_wavelength 1.54184
_diffrn_reflns_av_R_equivalents 0.0835
_diffrn_reflns_av_unetI/netI 0.0856
_diffrn_reflns_Laue_measured_fraction_full 0.993
_diffrn_reflns_Laue_measured_fraction_max 0.986
_diffrn_reflns_limit_h_max 8
_diffrn_reflns_limit_h_min -8
_diffrn_reflns_limit_k_max 12
_diffrn_reflns_limit_k_min -12
_diffrn_reflns_limit_l_max 17
_diffrn_reflns_limit_l_min -17
_diffrn_reflns_number 13097
_diffrn_reflns_point_group_measured_fraction_full 0.928
_diffrn_reflns_point_group_measured_fraction_max 0.912
_diffrn_reflns_theta_full 67.679
_diffrn_reflns_theta_max 72.099
_diffrn_reflns_theta_min 3.118
_diffrn_source 'Incoatec micro-focus'
_exptl_absorpt_coefficient_mu 7.041
_exptl_absorpt_correction_T_max 0.7755
_exptl_absorpt_correction_T_min 0.5915
_exptl_absorpt_correction_type numerical
_exptl_absorpt_process_details 'SADABS (Krause et al., 2015)'
_exptl_crystal_colour 'pale yellow'
_exptl_crystal_density_diffrn 1.416
_exptl_crystal_description block
_exptl_crystal_F_000 468
_exptl_crystal_size_max 0.137
_exptl_crystal_size_mid 0.065
_exptl_crystal_size_min 0.063
_refine_diff_density_max 0.344
_refine_diff_density_min -0.386
_refine_diff_density_rms 0.066
_refine_ls_abs_structure_details
;
 Flack x determined using 1076 quotients [(I+)-(I-)]/[(I+)+(I-)]
 (Parsons, Flack and Wagner, Acta Cryst. B69 (2013) 249-259).
;
_refine_ls_abs_structure_Flack 0.026(7)
_refine_ls_extinction_method none
_refine_ls_goodness_of_fit_ref 0.938
_refine_ls_hydrogen_treatment mixed
_refine_ls_matrix_type full
_refine_ls_number_parameters 264
_refine_ls_number_reflns 3780
_refine_ls_number_restraints 1
_refine_ls_restrained_S_all 0.938
_refine_ls_R_factor_all 0.0530
_refine_ls_R_factor_gt 0.0427
_refine_ls_shift/su_max 0.001
_refine_ls_shift/su_mean 0.000
_refine_ls_structure_factor_coef Fsqd
_refine_ls_weighting_details 'w=1/[\s^2^(Fo^2^)+(0.0238P)^2^] where P=(Fo^2^+2Fc^2^)/3'
_refine_ls_weighting_scheme calc
_refine_ls_wR_factor_gt 0.0840
_refine_ls_wR_factor_ref 0.0866
_reflns_Friedel_coverage 0.747
_reflns_Friedel_fraction_full 0.856
_reflns_Friedel_fraction_max 0.828
_reflns_number_gt 3159
_reflns_number_total 3780
_reflns_threshold_expression 'I > 2\s(I)'
_cod_data_source_file ja8b10799_si_002.cif
_cod_data_source_block su1803
_cod_original_sg_symbol_H-M 'P 21'
_cod_database_code 4133530
_shelx_shelxl_version_number 2018/1
_shelx_space_group_comment
;
The symmetry employed for this shelxl refinement is uniquely defined
by the following loop, which should always be used as a source of
symmetry information in preference to the above space-group names.
They are only intended as comments.
;
_shelx_estimated_absorpt_t_min 0.445
_shelx_estimated_absorpt_t_max 0.665
_diffrn_source_monochromator 'MONTEL Multi-layer'

loop_
_space_group_symop_operation_xyz
'x, y, z'
'-x, y+1/2, -z'

loop_
_atom_site_label
_atom_site_type_symbol
_atom_site_fract_x
_atom_site_fract_y
_atom_site_fract_z
_atom_site_U_iso_or_equiv
_atom_site_adp_type
_atom_site_occupancy
_atom_site_site_symmetry_order
_atom_site_calc_flag
_atom_site_refinement_flags_posn
_atom_site_refinement_flags_adp
Fe1 Fe 0.77957(10) 0.71641(8) 0.52205(6) 0.02059(18) Uani 1 1 d . .
Cl1 Cl 0.5352(2) 0.50186(13) -0.00828(11) 0.0362(3) Uani 1 1 d . .
O1 O 0.1948(5) 0.7561(4) 0.2392(3) 0.0342(10) Uani 1 1 d . .
H1O H 0.081953 0.737180 0.240976 0.07(2) Uiso 1 1 calc R .
N1 N 0.8109(6) 0.7036(6) 0.2389(3) 0.0308(11) Uani 1 1 d . .
N2 N 0.6827(6) 0.7023(6) 0.1653(3) 0.0321(11) Uani 1 1 d . .
N3 N 0.5332(6) 0.6382(4) 0.1922(3) 0.0243(10) Uani 1 1 d . .
C1 C 0.6396(9) 0.8858(7) 0.4971(5) 0.0440(17) Uani 1 1 d . .
H1 H 0.650086 0.943317 0.445820 0.053 Uiso 1 1 calc R U
C2 C 0.5151(9) 0.7815(7) 0.4980(5) 0.0435(18) Uani 1 1 d . .
H2 H 0.426841 0.755620 0.447368 0.052 Uiso 1 1 calc R U
C3 C 0.5440(6) 0.7226(7) 0.5866(4) 0.0350(13) Uani 1 1 d . .
H3 H 0.478987 0.649057 0.606467 0.042 Uiso 1 1 calc R U
C4 C 0.6846(8) 0.7900(6) 0.6411(5) 0.0355(15) Uani 1 1 d . .
H4A H 0.730822 0.771607 0.704549 0.043 Uiso 1 1 calc R U
C5 C 0.7452(8) 0.8904(6) 0.5844(5) 0.0372(16) Uani 1 1 d . .
H5 H 0.841620 0.950815 0.602664 0.045 Uiso 1 1 calc R U
C6 C 0.8513(7) 0.6247(5) 0.4046(4) 0.0210(11) Uani 1 1 d . .
C7 C 0.8163(7) 0.5316(5) 0.4758(4) 0.0230(11) Uani 1 1 d . .
H7 H 0.726119 0.464198 0.469918 0.028 Uiso 1 1 calc R U
C8 C 0.9421(7) 0.5593(5) 0.5563(4) 0.0267(12) Uani 1 1 d . .
H8 H 0.950522 0.513651 0.614463 0.032 Uiso 1 1 calc R U
C9 C 1.0526(7) 0.6662(5) 0.5355(4) 0.0270(12) Uani 1 1 d . .
H9 H 1.148602 0.704154 0.577228 0.032 Uiso 1 1 calc R U
C10 C 0.9974(6) 0.7074(6) 0.4429(4) 0.0234(11) Uani 1 1 d . .
H10 H 1.048689 0.778098 0.411523 0.028 Uiso 1 1 calc R U
C11 C 0.7425(7) 0.6377(5) 0.3127(4) 0.0219(11) Uani 1 1 d . .
C12 C 0.5674(7) 0.5964(5) 0.2820(4) 0.0244(11) Uani 1 1 d . .
H12 H 0.485908 0.547914 0.316814 0.029 Uiso 1 1 calc R U
C13 C 0.3586(7) 0.6280(5) 0.1277(4) 0.0253(11) Uani 1 1 d . .
C14 C 0.2633(7) 0.4999(6) 0.1524(4) 0.0276(11) Uani 1 1 d . .
H14A H 0.357495 0.429910 0.155543 0.033 Uiso 1 1 calc R U
H14B H 0.221384 0.508859 0.216100 0.033 Uiso 1 1 calc R U
C15 C 0.0968(8) 0.4580(6) 0.0844(4) 0.0318(13) Uani 1 1 d . .
H15A H 0.001938 0.527642 0.078885 0.038 Uiso 1 1 calc R U
H15B H 0.137426 0.442479 0.021041 0.038 Uiso 1 1 calc R U
C16 C 0.0135(8) 0.3355(6) 0.1201(4) 0.0251(13) Uani 1 1 d . .
C17 C -0.1403(8) 0.3416(6) 0.1716(4) 0.0302(14) Uani 1 1 d . .
H17 H -0.197691 0.422779 0.181141 0.036 Uiso 1 1 calc R U
C18 C -0.2101(8) 0.2296(8) 0.2092(4) 0.0406(15) Uani 1 1 d . .
H18 H -0.315959 0.234463 0.243552 0.049 Uiso 1 1 calc R U
C19 C -0.1260(11) 0.1103(7) 0.1968(5) 0.0430(18) Uani 1 1 d . .
H19 H -0.173788 0.033780 0.222661 0.052 Uiso 1 1 calc R U
C20 C 0.0281(11) 0.1041(6) 0.1465(5) 0.0416(18) Uani 1 1 d . .
H20 H 0.087929 0.023332 0.139026 0.050 Uiso 1 1 calc R U
C21 C 0.0957(7) 0.2155(8) 0.1069(4) 0.0335(12) Uani 1 1 d . .
H21 H 0.198589 0.209759 0.070574 0.040 Uiso 1 1 calc R U
C22 C 0.4031(8) 0.6366(5) 0.0267(4) 0.0272(12) Uani 1 1 d . .
H22A H 0.473904 0.717347 0.018513 0.033 Uiso 1 1 calc R U
H22B H 0.285124 0.641905 -0.015215 0.033 Uiso 1 1 calc R U
C23 C 0.2391(8) 0.7489(5) 0.1459(4) 0.0286(13) Uani 1 1 d . .
H23A H 0.308099 0.828021 0.131188 0.034 Uiso 1 1 calc R U
H23B H 0.122384 0.746228 0.102887 0.034 Uiso 1 1 calc R U

loop_
_atom_site_aniso_label
_atom_site_aniso_U_11
_atom_site_aniso_U_22
_atom_site_aniso_U_33
_atom_site_aniso_U_23
_atom_site_aniso_U_13
_atom_site_aniso_U_12
Fe1 0.0164(3) 0.0219(4) 0.0235(4) -0.0041(4) 0.0023(3) 0.0011(4)
Cl1 0.0401(8) 0.0344(8) 0.0351(9) -0.0047(7) 0.0081(6) 0.0043(6)
O1 0.0254(19) 0.046(3) 0.032(2) -0.0031(18) 0.0080(15) -0.0019(17)
N1 0.027(2) 0.040(3) 0.025(2) 0.005(2) 0.0012(16) -0.008(2)
N2 0.028(2) 0.043(3) 0.025(2) 0.000(2) 0.0021(17) -0.009(2)
N3 0.025(2) 0.030(2) 0.018(3) 0.0022(19) 0.0022(18) -0.0040(19)
C1 0.044(4) 0.042(4) 0.049(5) 0.010(3) 0.017(3) 0.024(3)
C2 0.022(3) 0.060(4) 0.048(4) -0.014(4) -0.002(3) 0.018(3)
C3 0.024(2) 0.031(3) 0.054(4) -0.018(4) 0.019(2) -0.008(3)
C4 0.032(3) 0.040(4) 0.037(4) -0.014(3) 0.013(3) 0.004(3)
C5 0.027(3) 0.028(3) 0.059(5) -0.014(3) 0.016(3) -0.004(3)
C6 0.018(2) 0.023(2) 0.021(3) -0.001(2) 0.0008(19) 0.002(2)
C7 0.023(3) 0.018(3) 0.028(3) -0.004(2) 0.004(2) 0.002(2)
C8 0.022(3) 0.027(3) 0.030(3) -0.005(2) -0.003(2) 0.010(2)
C9 0.018(2) 0.029(3) 0.033(3) -0.005(2) 0.000(2) 0.007(2)
C10 0.017(2) 0.027(3) 0.027(3) -0.007(3) 0.0041(18) 0.001(2)
C11 0.020(2) 0.027(3) 0.019(3) -0.004(2) 0.004(2) 0.001(2)
C12 0.027(3) 0.027(3) 0.019(3) 0.000(2) 0.002(2) 0.001(2)
C13 0.026(3) 0.028(3) 0.023(3) -0.001(2) 0.001(2) -0.002(2)
C14 0.028(3) 0.029(3) 0.025(3) 0.006(2) -0.003(2) -0.004(2)
C15 0.028(3) 0.039(3) 0.027(3) 0.005(2) -0.008(2) -0.008(3)
C16 0.024(3) 0.029(3) 0.020(3) -0.001(2) -0.010(2) -0.005(2)
C17 0.030(3) 0.036(3) 0.023(3) -0.006(3) -0.004(2) -0.001(3)
C18 0.039(3) 0.056(4) 0.026(3) -0.005(4) 0.000(2) -0.013(4)
C19 0.058(4) 0.039(4) 0.028(4) 0.012(3) -0.013(3) -0.023(3)
C20 0.052(4) 0.027(3) 0.041(5) -0.003(3) -0.016(3) -0.001(3)
C21 0.031(3) 0.037(3) 0.031(3) -0.008(3) -0.003(2) 0.009(3)
C22 0.033(3) 0.028(3) 0.021(3) 0.000(2) 0.003(2) 0.007(2)
C23 0.029(3) 0.028(3) 0.030(3) 0.003(2) 0.005(2) 0.001(2)

loop_
_atom_type_symbol
_atom_type_description
_atom_type_scat_dispersion_real
_atom_type_scat_dispersion_imag
_atom_type_scat_source
C C 0.0181 0.0091 'International Tables Vol C Tables 4.2.6.8 and 6.1.1.4'
H H 0.0000 0.0000 'International Tables Vol C Tables 4.2.6.8 and 6.1.1.4'
N N 0.0311 0.0180 'International Tables Vol C Tables 4.2.6.8 and 6.1.1.4'
O O 0.0492 0.0322 'International Tables Vol C Tables 4.2.6.8 and 6.1.1.4'
Cl Cl 0.3639 0.7018 'International Tables Vol C Tables 4.2.6.8 and 6.1.1.4'
Fe Fe -1.1336 3.1974 'International Tables Vol C Tables 4.2.6.8 and 6.1.1.4'

loop_
_geom_angle_atom_site_label_1
_geom_angle_atom_site_label_2
_geom_angle_atom_site_label_3
_geom_angle
C3 Fe1 C2 40.5(3)
C3 Fe1 C9 145.3(3)
C2 Fe1 C9 173.5(3)
C3 Fe1 C10 173.4(2)
C2 Fe1 C10 133.9(3)
C9 Fe1 C10 40.5(2)
C3 Fe1 C5 68.0(3)
C2 Fe1 C5 67.9(3)
C9 Fe1 C5 110.2(2)
C10 Fe1 C5 114.8(2)
C3 Fe1 C8 114.2(3)
C2 Fe1 C8 145.0(3)
C9 Fe1 C8 40.7(2)
C10 Fe1 C8 68.6(2)
C5 Fe1 C8 134.0(3)
C3 Fe1 C1 68.0(3)
C2 Fe1 C1 40.5(3)
C9 Fe1 C1 134.2(3)
C10 Fe1 C1 110.0(3)
C5 Fe1 C1 40.1(3)
C8 Fe1 C1 173.3(3)
C3 Fe1 C6 133.4(2)
C2 Fe1 C6 109.3(2)
C9 Fe1 C6 68.4(2)
C10 Fe1 C6 41.0(2)
C5 Fe1 C6 145.5(3)
C8 Fe1 C6 68.7(2)
C1 Fe1 C6 114.8(3)
C3 Fe1 C4 40.3(2)
C2 Fe1 C4 68.0(3)
C9 Fe1 C4 115.0(2)
C10 Fe1 C4 145.5(2)
C5 Fe1 C4 40.6(3)
C8 Fe1 C4 109.4(3)
C1 Fe1 C4 67.8(3)
C6 Fe1 C4 172.9(2)
C3 Fe1 C7 108.7(3)
C2 Fe1 C7 114.0(3)
C9 Fe1 C7 68.6(2)
C10 Fe1 C7 69.2(2)
C5 Fe1 C7 172.9(3)
C8 Fe1 C7 40.7(2)
C1 Fe1 C7 145.6(3)
C6 Fe1 C7 41.3(2)
C4 Fe1 C7 133.0(2)
C23 O1 H1O 109.5
N2 N1 C11 108.7(4)
N1 N2 N3 107.0(4)
C12 N3 N2 110.5(4)
C12 N3 C13 128.8(4)
N2 N3 C13 120.6(4)
C5 C1 C2 108.1(6)
C5 C1 Fe1 69.9(4)
C2 C1 Fe1 69.3(4)
C5 C1 H1 125.9
C2 C1 H1 125.9
Fe1 C1 H1 126.5
C3 C2 C1 107.8(6)
C3 C2 Fe1 69.6(3)
C1 C2 Fe1 70.2(4)
C3 C2 H2 126.1
C1 C2 H2 126.1
Fe1 C2 H2 125.7
C2 C3 C4 108.5(6)
C2 C3 Fe1 69.9(3)
C4 C3 Fe1 70.8(3)
C2 C3 H3 125.7
C4 C3 H3 125.7
Fe1 C3 H3 125.2
C3 C4 C5 107.3(6)
C3 C4 Fe1 68.9(3)
C5 C4 Fe1 69.3(4)
C3 C4 H4A 126.4
C5 C4 H4A 126.4
Fe1 C4 H4A 127.0
C1 C5 C4 108.3(6)
C1 C5 Fe1 70.1(4)
C4 C5 Fe1 70.1(3)
C1 C5 H5 125.9
C4 C5 H5 125.9
Fe1 C5 H5 125.5
C10 C6 C7 107.8(5)
C10 C6 C11 126.7(5)
C7 C6 C11 125.2(5)
C10 C6 Fe1 69.3(3)
C7 C6 Fe1 69.7(3)
C11 C6 Fe1 122.4(3)
C8 C7 C6 107.0(5)
C8 C7 Fe1 69.1(3)
C6 C7 Fe1 69.0(3)
C8 C7 H7 126.5
C6 C7 H7 126.5
Fe1 C7 H7 126.9
C9 C8 C7 108.5(5)
C9 C8 Fe1 69.5(3)
C7 C8 Fe1 70.2(3)
C9 C8 H8 125.8
C7 C8 H8 125.8
Fe1 C8 H8 126.1
C10 C9 C8 108.8(5)
C10 C9 Fe1 69.8(3)
C8 C9 Fe1 69.8(3)
C10 C9 H9 125.6
C8 C9 H9 125.6
Fe1 C9 H9 126.4
C9 C10 C6 107.9(5)
C9 C10 Fe1 69.7(3)
C6 C10 Fe1 69.8(3)
C9 C10 H10 126.1
C6 C10 H10 126.1
Fe1 C10 H10 126.0
C12 C11 N1 107.5(5)
C12 C11 C6 130.8(5)
N1 C11 C6 121.6(4)
N3 C12 C11 106.2(5)
N3 C12 H12 126.9
C11 C12 H12 126.9
N3 C13 C22 109.7(4)
N3 C13 C14 106.8(4)
C22 C13 C14 114.2(5)
N3 C13 C23 106.9(4)
C22 C13 C23 106.8(4)
C14 C13 C23 112.3(4)
C15 C14 C13 115.9(5)
C15 C14 H14A 108.3
C13 C14 H14A 108.3
C15 C14 H14B 108.3
C13 C14 H14B 108.3
H14A C14 H14B 107.4
C16 C15 C14 109.7(5)
C16 C15 H15A 109.7
C14 C15 H15A 109.7
C16 C15 H15B 109.7
C14 C15 H15B 109.7
H15A C15 H15B 108.2
C17 C16 C21 118.9(6)
C17 C16 C15 120.4(6)
C21 C16 C15 120.5(6)
C18 C17 C16 120.3(6)
C18 C17 H17 119.8
C16 C17 H17 119.8
C17 C18 C19 120.5(6)
C17 C18 H18 119.8
C19 C18 H18 119.8
C20 C19 C18 119.3(6)
C20 C19 H19 120.3
C18 C19 H19 120.3
C19 C20 C21 120.4(6)
C19 C20 H20 119.8
C21 C20 H20 119.8
C20 C21 C16 120.5(5)
C20 C21 H21 119.8
C16 C21 H21 119.8
C13 C22 Cl1 113.1(4)
C13 C22 H22A 109.0
Cl1 C22 H22A 109.0
C13 C22 H22B 109.0
Cl1 C22 H22B 109.0
H22A C22 H22B 107.8
O1 C23 C13 112.7(4)
O1 C23 H23A 109.0
C13 C23 H23A 109.0
O1 C23 H23B 109.0
C13 C23 H23B 109.0
H23A C23 H23B 107.8

loop_
_geom_bond_atom_site_label_1
_geom_bond_atom_site_label_2
_geom_bond_distance
Fe1 C3 2.015(5)
Fe1 C2 2.019(6)
Fe1 C9 2.027(5)
Fe1 C10 2.029(5)
Fe1 C5 2.029(6)
Fe1 C8 2.030(5)
Fe1 C1 2.031(6)
Fe1 C6 2.036(5)
Fe1 C4 2.040(6)
Fe1 C7 2.044(5)
Cl1 C22 1.786(5)
O1 C23 1.400(7)
O1 H1O 0.8400
N1 N2 1.326(6)
N1 C11 1.384(7)
N2 N3 1.354(6)
N3 C12 1.348(7)
N3 C13 1.485(7)
C1 C5 1.391(10)
C1 C2 1.403(10)
C1 H1 0.9500
C2 C3 1.398(10)
C2 H2 0.9500
C3 C4 1.398(8)
C3 H3 0.9500
C4 C5 1.411(9)
C4 H4A 0.9500
C5 H5 0.9500
C6 C10 1.422(7)
C6 C7 1.438(7)
C6 C11 1.462(7)
C7 C8 1.417(7)
C7 H7 0.9500
C8 C9 1.410(8)
C8 H8 0.9500
C9 C10 1.403(8)
C9 H9 0.9500
C10 H10 0.9500
C11 C12 1.362(7)
C12 H12 0.9500
C13 C22 1.509(8)
C13 C14 1.547(7)
C13 C23 1.553(7)
C14 C15 1.526(8)
C14 H14A 0.9900
C14 H14B 0.9900
C15 C16 1.510(8)
C15 H15A 0.9900
C15 H15B 0.9900
C16 C17 1.393(8)
C16 C21 1.394(9)
C17 C18 1.390(10)
C17 H17 0.9500
C18 C19 1.391(11)
C18 H18 0.9500
C19 C20 1.385(11)
C19 H19 0.9500
C20 C21 1.390(10)
C20 H20 0.9500
C21 H21 0.9500
C22 H22A 0.9900
C22 H22B 0.9900
C23 H23A 0.9900
C23 H23B 0.9900

loop_
_geom_hbond_atom_site_label_D
_geom_hbond_atom_site_label_H
_geom_hbond_atom_site_label_A
_geom_hbond_distance_DH
_geom_hbond_distance_HA
_geom_hbond_distance_DA
_geom_hbond_angle_DHA
_geom_hbond_site_symmetry_A
_geom_hbond_publ_flag
O1 H1O N1 0.84 1.98 2.822(5) 175.8 1_455 yes
C22 H22A Cl1 0.99 2.94 3.806(6) 146.8 2_655 yes
C23 H23A Cl1 0.99 2.82 3.737(6) 153.9 2_655 yes

loop_
_geom_torsion_atom_site_label_1
_geom_torsion_atom_site_label_2
_geom_torsion_atom_site_label_3
_geom_torsion_atom_site_label_4
_geom_torsion
C11 N1 N2 N3 0.9(7)
N1 N2 N3 C12 -1.3(7)
N1 N2 N3 C13 175.4(5)
C5 C1 C2 C3 0.4(7)
Fe1 C1 C2 C3 59.7(4)
C5 C1 C2 Fe1 -59.3(4)
C1 C2 C3 C4 0.4(7)
Fe1 C2 C3 C4 60.5(4)
C1 C2 C3 Fe1 -60.1(4)
C2 C3 C4 C5 -1.1(7)
Fe1 C3 C4 C5 58.9(4)
C2 C3 C4 Fe1 -59.9(4)
C2 C1 C5 C4 -1.0(7)
Fe1 C1 C5 C4 -60.0(4)
C2 C1 C5 Fe1 58.9(4)
C3 C4 C5 C1 1.3(7)
Fe1 C4 C5 C1 59.9(4)
C3 C4 C5 Fe1 -58.6(4)
C10 C6 C7 C8 0.0(6)
C11 C6 C7 C8 -174.9(5)
Fe1 C6 C7 C8 -58.9(3)
C10 C6 C7 Fe1 58.9(4)
C11 C6 C7 Fe1 -115.9(5)
C6 C7 C8 C9 -0.3(6)
Fe1 C7 C8 C9 -59.2(4)
C6 C7 C8 Fe1 58.9(3)
C7 C8 C9 C10 0.5(6)
Fe1 C8 C9 C10 -59.1(4)
C7 C8 C9 Fe1 59.6(4)
C8 C9 C10 C6 -0.5(6)
Fe1 C9 C10 C6 -59.6(3)
C8 C9 C10 Fe1 59.0(4)
C7 C6 C10 C9 0.3(6)
C11 C6 C10 C9 175.1(5)
Fe1 C6 C10 C9 59.5(4)
C7 C6 C10 Fe1 -59.2(4)
C11 C6 C10 Fe1 115.6(5)
N2 N1 C11 C12 -0.3(7)
N2 N1 C11 C6 -178.8(5)
C10 C6 C11 C12 -154.5(6)
C7 C6 C11 C12 19.4(9)
Fe1 C6 C11 C12 -67.4(7)
C10 C6 C11 N1 23.7(8)
C7 C6 C11 N1 -162.4(5)
Fe1 C6 C11 N1 110.8(5)
N2 N3 C12 C11 1.1(6)
C13 N3 C12 C11 -175.3(5)
N1 C11 C12 N3 -0.5(6)
C6 C11 C12 N3 177.9(5)
C12 N3 C13 C22 -157.2(5)
N2 N3 C13 C22 26.8(7)
C12 N3 C13 C14 -32.9(7)
N2 N3 C13 C14 151.0(5)
C12 N3 C13 C23 87.5(6)
N2 N3 C13 C23 -88.6(6)
N3 C13 C14 C15 -170.4(5)
C22 C13 C14 C15 -49.0(7)
C23 C13 C14 C15 72.7(6)
C13 C14 C15 C16 -177.3(5)
C14 C15 C16 C17 97.0(6)
C14 C15 C16 C21 -79.2(7)
C21 C16 C17 C18 0.1(8)
C15 C16 C17 C18 -176.2(5)
C16 C17 C18 C19 0.8(8)
C17 C18 C19 C20 -0.1(9)
C18 C19 C20 C21 -1.4(10)
C19 C20 C21 C16 2.3(9)
C17 C16 C21 C20 -1.6(8)
C15 C16 C21 C20 174.7(5)
N3 C13 C22 Cl1 66.3(5)
C14 C13 C22 Cl1 -53.4(6)
C23 C13 C22 Cl1 -178.2(4)
N3 C13 C23 O1 -60.0(5)
C22 C13 C23 O1 -177.3(4)
C14 C13 C23 O1 56.8(6)
